data_4067055
loop_
_publ_author_name
'Li, Ling'
'Jiao, Yunzhe'
'Brennessel, William W.'
'Jones, William D.'

_publ_section_title
;
 Reactivity and Regioselectivity of Insertion of Unsaturated Molecules
 into M&#x2212;C (M = Ir, Rh) Bonds of Cyclometalated Complexes
;
_journal_issue 20
_journal_name_full Organometallics
_journal_page_first 4593
_journal_paper_doi 10.1021/om100796q
_journal_volume 29
_journal_year 2010
_chemical_formula_moiety 'C24 H30 N O2 Rh, Cl'
_chemical_formula_sum 'C24 H30 Cl N O2 Rh'
_chemical_formula_weight 502.85
_chemical_name_common jonll66
_chemical_name_systematic
; 
 ? 
;
_space_group_IT_number 9
_symmetry_cell_setting monoclinic
_symmetry_space_group_name_Hall 'C -2yc'
_symmetry_space_group_name_H-M 'C 1 c 1'
_atom_sites_solution_hydrogens geom
_atom_sites_solution_primary direct
_atom_sites_solution_secondary difmap
_audit_creation_method SHELXL-97
_cell_angle_alpha 90.00
_cell_angle_beta 117.318(2)
_cell_angle_gamma 90.00
_cell_formula_units_Z 4
_cell_length_a 15.3248(14)
_cell_length_b 13.1132(12)
_cell_length_c 12.2913(11)
_cell_measurement_reflns_used 4069
_cell_measurement_temperature 100.0(1)
_cell_measurement_theta_max 29.15
_cell_measurement_theta_min 2.16
_cell_volume 2194.6(3)
_computing_cell_refinement 'SAINT (Bruker, 2008)'
_computing_data_collection 'APEX2 (Bruker, 2009)'
_computing_data_reduction 'SAINT (Bruker, 2008)'
_computing_molecular_graphics 'SHELXTL (Sheldrick, 2008)'
_computing_publication_material 'SHELXTL (Sheldrick, 2008)'
_computing_structure_refinement 'SHELXL-97 (Sheldrick, 2008)'
_computing_structure_solution 'SIR97 (Altomare et al., 1999)'
_diffrn_ambient_temperature 100.0(1)
_diffrn_measured_fraction_theta_full 0.999
_diffrn_measured_fraction_theta_max 0.999
_diffrn_measurement_device_type 'Bruker SMART APEX II CCD Platform'
_diffrn_measurement_method 'area detector, \w scans per \f'
_diffrn_radiation_monochromator graphite
_diffrn_radiation_source 'fine-focus sealed tube'
_diffrn_radiation_type MoK\a
_diffrn_radiation_wavelength 0.71073
_diffrn_reflns_av_R_equivalents 0.0804
_diffrn_reflns_av_sigmaI/netI 0.1099
_diffrn_reflns_limit_h_max 23
_diffrn_reflns_limit_h_min -23
_diffrn_reflns_limit_k_max 20
_diffrn_reflns_limit_k_min -20
_diffrn_reflns_limit_l_max 18
_diffrn_reflns_limit_l_min -18
_diffrn_reflns_number 21144
_diffrn_reflns_theta_full 33.14
_diffrn_reflns_theta_max 33.14
_diffrn_reflns_theta_min 2.16
_exptl_absorpt_coefficient_mu 0.920
_exptl_absorpt_correction_T_max 0.9469
_exptl_absorpt_correction_T_min 0.8374
_exptl_absorpt_correction_type multi-scan
_exptl_absorpt_process_details 'SADABS (Sheldrick, 2008)'
_exptl_crystal_colour red
_exptl_crystal_density_diffrn 1.522
_exptl_crystal_density_method 'not measured'
_exptl_crystal_description needle
_exptl_crystal_F_000 1036
_exptl_crystal_size_max 0.20
_exptl_crystal_size_mid 0.14
_exptl_crystal_size_min 0.06
_refine_diff_density_max 1.782
_refine_diff_density_min -0.995
_refine_diff_density_rms 0.148
_refine_ls_abs_structure_details 'Flack H D (1983), 4062 Friedel pairs, Acta Cryst. A39, 876-881'
_refine_ls_abs_structure_Flack 0.00(4)
_refine_ls_extinction_method none
_refine_ls_goodness_of_fit_ref 0.995
_refine_ls_hydrogen_treatment constr
_refine_ls_matrix_type full
_refine_ls_number_parameters 270
_refine_ls_number_reflns 8262
_refine_ls_number_restraints 2
_refine_ls_restrained_S_all 0.995
_refine_ls_R_factor_all 0.0929
_refine_ls_R_factor_gt 0.0590
_refine_ls_shift/su_max 0.000
_refine_ls_shift/su_mean 0.000
_refine_ls_structure_factor_coef Fsqd
_refine_ls_weighting_details 'calc w=1/[\s^2^(Fo^2^)+(0.0582P)^2^+0.0000P] where P=(Fo^2^+2Fc^2^)/3'
_refine_ls_weighting_scheme calc
_refine_ls_wR_factor_gt 0.1168
_refine_ls_wR_factor_ref 0.1326
_reflns_number_gt 5937
_reflns_number_total 8262
_reflns_threshold_expression >2sigma(I)
_cod_data_source_file om100796q_si_003.cif
_cod_data_source_block 2g
_cod_original_cell_volume 2194.5(3)
_cod_database_code 4067055

loop_
_symmetry_equiv_pos_as_xyz
'x, y, z'
'x, -y, z+1/2'
'x+1/2, y+1/2, z'
'x+1/2, -y+1/2, z+1/2'

loop_
_atom_site_label
_atom_site_type_symbol
_atom_site_fract_x
_atom_site_fract_y
_atom_site_fract_z
_atom_site_U_iso_or_equiv
_atom_site_adp_type
_atom_site_occupancy
_atom_site_symmetry_multiplicity
_atom_site_calc_flag
_atom_site_refinement_flags
Rh1 Rh 0.43568(4) 0.78878(2) 0.19112(4) 0.01805(8) Uani 1 1 d .
Cl1 Cl 0.02217(14) 0.90971(12) 0.29996(14) 0.0431(4) Uani 1 1 d .
N1 N 0.6044(4) 0.6185(4) 0.2415(4) 0.0245(10) Uani 1 1 d .
C1 C 0.5888(6) 0.8121(6) 0.2343(7) 0.0267(18) Uani 1 1 d .
C2 C 0.5592(6) 0.8854(6) 0.3005(6) 0.0271(16) Uani 1 1 d .
C3 C 0.5380(5) 0.8269(4) 0.3847(6) 0.0178(12) Uani 1 1 d .
C4 C 0.5075(5) 0.8567(5) 0.4740(6) 0.0238(13) Uani 1 1 d .
H4A H 0.4998 0.9268 0.4872 0.029 Uiso 1 1 calc R
C5 C 0.4899(4) 0.7849(4) 0.5387(5) 0.0292(11) Uani 1 1 d .
H5A H 0.4714 0.8046 0.5996 0.035 Uiso 1 1 calc R
C6 C 0.4985(4) 0.6767(4) 0.5173(5) 0.0280(11) Uani 1 1 d .
H6A H 0.4838 0.6274 0.5631 0.034 Uiso 1 1 calc R
C7 C 0.5271(4) 0.6450(4) 0.4336(5) 0.0225(10) Uani 1 1 d .
H7A H 0.5318 0.5744 0.4199 0.027 Uiso 1 1 calc R
C8 C 0.5499(6) 0.7203(5) 0.3663(7) 0.0203(14) Uani 1 1 d .
C9 C 0.5840(7) 0.7091(5) 0.2763(7) 0.0218(16) Uani 1 1 d .
C10 C 0.3341(6) 0.7995(5) -0.0016(6) 0.0240(14) Uani 1 1 d .
C11 C 0.3060(5) 0.8738(5) 0.0635(6) 0.0188(13) Uani 1 1 d .
C12 C 0.2835(6) 0.8169(5) 0.1469(6) 0.0179(15) Uani 1 1 d .
C13 C 0.2964(7) 0.7105(5) 0.1302(7) 0.0209(15) Uani 1 1 d .
C14 C 0.3267(7) 0.7018(5) 0.0379(7) 0.0253(17) Uani 1 1 d .
C15 C 0.3636(6) 0.8282(6) -0.0995(6) 0.0335(18) Uani 1 1 d .
H15A H 0.3050 0.8464 -0.1750 0.050 Uiso 1 1 calc R
H15B H 0.3965 0.7701 -0.1154 0.050 Uiso 1 1 calc R
H15C H 0.4086 0.8865 -0.0716 0.050 Uiso 1 1 calc R
C16 C 0.2988(5) 0.9874(5) 0.0456(6) 0.0270(13) Uani 1 1 d .
H16A H 0.2361 1.0046 -0.0248 0.041 Uiso 1 1 calc R
H16B H 0.3530 1.0112 0.0306 0.041 Uiso 1 1 calc R
H16C H 0.3028 1.0204 0.1192 0.041 Uiso 1 1 calc R
C17 C 0.2542(6) 0.8600(6) 0.2374(8) 0.0295(17) Uani 1 1 d .
H17A H 0.1837 0.8491 0.2085 0.044 Uiso 1 1 calc R
H17B H 0.2684 0.9332 0.2469 0.044 Uiso 1 1 calc R
H17C H 0.2912 0.8259 0.3165 0.044 Uiso 1 1 calc R
C18 C 0.2798(4) 0.6253(4) 0.1983(6) 0.0264(11) Uani 1 1 d .
H18A H 0.2107 0.6044 0.1560 0.040 Uiso 1 1 calc R
H18B H 0.2961 0.6478 0.2815 0.040 Uiso 1 1 calc R
H18C H 0.3217 0.5674 0.2024 0.040 Uiso 1 1 calc R
C19 C 0.3436(4) 0.6015(5) -0.0109(6) 0.0309(12) Uani 1 1 d .
H19A H 0.2802 0.5719 -0.0679 0.046 Uiso 1 1 calc R
H19B H 0.3784 0.5543 0.0573 0.046 Uiso 1 1 calc R
H19C H 0.3832 0.6135 -0.0537 0.046 Uiso 1 1 calc R
C20 C 0.6263(6) 0.8486(6) 0.1488(6) 0.0229(14) Uani 1 1 d .
O1 O 0.5888(3) 0.9147(3) 0.0751(4) 0.0318(9) Uani 1 1 d .
O2 O 0.7130(3) 0.8065(3) 0.1772(4) 0.0327(9) Uani 1 1 d .
C21 C 0.7612(5) 0.8414(5) 0.1047(6) 0.0426(15) Uani 1 1 d .
H21A H 0.7427 0.9132 0.0795 0.051 Uiso 1 1 calc R
H21B H 0.8334 0.8385 0.1553 0.051 Uiso 1 1 calc R
C22 C 0.7320(8) 0.7774(5) -0.0042(8) 0.060(2) Uani 1 1 d .
H22A H 0.7554 0.8083 -0.0587 0.091 Uiso 1 1 calc R
H22B H 0.6603 0.7717 -0.0473 0.091 Uiso 1 1 calc R
H22C H 0.7609 0.7094 0.0205 0.091 Uiso 1 1 calc R
C23 C 0.5589(5) 0.9991(5) 0.2931(6) 0.0337(16) Uani 1 1 d .
H23A H 0.6258 1.0249 0.3421 0.051 Uiso 1 1 calc R
H23B H 0.5158 1.0271 0.3249 0.051 Uiso 1 1 calc R
H23C H 0.5350 1.0200 0.2076 0.051 Uiso 1 1 calc R
C24 C 0.6039(4) 0.6064(4) 0.1244(5) 0.0295(12) Uani 1 1 d .
H24A H 0.5776 0.5390 0.0907 0.044 Uiso 1 1 calc R
H24B H 0.6711 0.6125 0.1351 0.044 Uiso 1 1 calc R
H24C H 0.5627 0.6594 0.0681 0.044 Uiso 1 1 calc R

loop_
_atom_site_aniso_label
_atom_site_aniso_U_11
_atom_site_aniso_U_22
_atom_site_aniso_U_33
_atom_site_aniso_U_23
_atom_site_aniso_U_13
_atom_site_aniso_U_12
Rh1 0.01631(13) 0.01893(13) 0.01575(13) 0.0031(2) 0.00464(10) 0.0002(3)
Cl1 0.0563(10) 0.0441(9) 0.0308(7) -0.0075(6) 0.0218(7) -0.0039(8)
N1 0.026(2) 0.029(2) 0.020(2) 0.0074(19) 0.012(2) 0.0042(18)
C1 0.015(4) 0.036(4) 0.022(4) 0.011(3) 0.002(3) 0.000(3)
C2 0.021(3) 0.030(3) 0.018(3) 0.007(2) -0.002(2) -0.001(2)
C3 0.018(3) 0.011(3) 0.018(2) -0.006(2) 0.004(2) 0.003(2)
C4 0.021(3) 0.028(3) 0.017(2) -0.002(2) 0.004(2) 0.001(2)
C5 0.035(3) 0.033(3) 0.020(2) -0.006(2) 0.013(2) -0.002(2)
C6 0.032(3) 0.028(3) 0.021(2) 0.009(2) 0.009(2) 0.002(2)
C7 0.025(3) 0.016(2) 0.021(2) 0.0029(18) 0.006(2) 0.0004(19)
C8 0.015(3) 0.027(3) 0.016(3) 0.005(2) 0.004(2) 0.000(2)
C9 0.017(3) 0.023(3) 0.021(3) 0.003(2) 0.005(2) 0.004(2)
C10 0.024(3) 0.021(3) 0.022(3) 0.002(2) 0.005(2) -0.002(2)
C11 0.020(3) 0.017(3) 0.020(3) 0.010(2) 0.009(2) 0.003(2)
C12 0.018(4) 0.017(3) 0.015(3) 0.008(3) 0.006(3) 0.002(3)
C13 0.015(3) 0.024(3) 0.021(3) -0.002(2) 0.005(2) 0.000(2)
C14 0.017(3) 0.023(3) 0.025(3) -0.001(2) 0.000(2) 0.000(2)
C15 0.033(4) 0.047(4) 0.019(3) 0.003(3) 0.011(3) -0.005(3)
C16 0.021(3) 0.021(3) 0.029(3) 0.009(2) 0.003(2) -0.001(2)
C17 0.022(4) 0.032(4) 0.036(4) 0.006(3) 0.014(3) 0.002(3)
C18 0.028(3) 0.027(3) 0.026(3) 0.004(2) 0.014(3) -0.004(2)
C19 0.026(3) 0.027(3) 0.030(3) -0.007(2) 0.005(2) -0.001(2)
C20 0.022(3) 0.026(3) 0.023(3) 0.002(2) 0.013(3) 0.002(3)
O1 0.035(2) 0.029(2) 0.028(2) 0.0109(16) 0.0118(18) 0.0041(17)
O2 0.028(2) 0.039(2) 0.038(2) 0.0085(17) 0.0212(18) 0.0085(17)
C21 0.037(4) 0.049(4) 0.053(4) 0.012(3) 0.031(3) 0.003(3)
C22 0.109(8) 0.039(4) 0.068(5) 0.007(3) 0.071(6) 0.020(4)
C23 0.032(4) 0.031(3) 0.027(3) 0.001(3) 0.004(3) -0.011(3)
C24 0.036(3) 0.024(3) 0.028(3) 0.001(2) 0.013(2) 0.003(2)

loop_
_atom_type_symbol
_atom_type_description
_atom_type_scat_dispersion_real
_atom_type_scat_dispersion_imag
_atom_type_scat_source
C C 0.0033 0.0016 'International Tables Vol C Tables 4.2.6.8 and 6.1.1.4'
H H 0.0000 0.0000 'International Tables Vol C Tables 4.2.6.8 and 6.1.1.4'
N N 0.0061 0.0033 'International Tables Vol C Tables 4.2.6.8 and 6.1.1.4'
O O 0.0106 0.0060 'International Tables Vol C Tables 4.2.6.8 and 6.1.1.4'
Cl Cl 0.1484 0.1585 'International Tables Vol C Tables 4.2.6.8 and 6.1.1.4'
Rh Rh -1.1178 0.9187 'International Tables Vol C Tables 4.2.6.8 and 6.1.1.4'

loop_
_geom_angle_atom_site_label_1
_geom_angle_atom_site_label_2
_geom_angle_atom_site_label_3
_geom_angle
C2 Rh1 C10 129.0(3)
C2 Rh1 C13 159.3(3)
C10 Rh1 C13 63.4(3)
C2 Rh1 C12 126.2(3)
C10 Rh1 C12 64.1(3)
C13 Rh1 C12 38.7(3)
C2 Rh1 C1 39.3(3)
C10 Rh1 C1 114.3(3)
C13 Rh1 C1 158.6(3)
C12 Rh1 C1 162.11(16)
C2 Rh1 C14 161.9(3)
C10 Rh1 C14 37.4(2)
C13 Rh1 C14 38.0(3)
C12 Rh1 C14 64.1(3)
C1 Rh1 C14 126.7(3)
C2 Rh1 C11 113.3(2)
C10 Rh1 C11 38.8(2)
C13 Rh1 C11 64.4(3)
C12 Rh1 C11 38.3(2)
C1 Rh1 C11 128.7(3)
C14 Rh1 C11 64.1(3)
C2 Rh1 C3 38.3(2)
C10 Rh1 C3 163.3(2)
C13 Rh1 C3 125.1(3)
C12 Rh1 C3 112.3(3)
C1 Rh1 C3 63.6(3)
C14 Rh1 C3 157.9(3)
C11 Rh1 C3 127.9(2)
C2 Rh1 C8 64.1(3)
C10 Rh1 C8 158.3(2)
C13 Rh1 C8 110.6(3)
C12 Rh1 C8 125.7(3)
C1 Rh1 C8 62.9(3)
C14 Rh1 C8 124.8(2)
C11 Rh1 C8 160.4(3)
C3 Rh1 C8 37.6(2)
C2 Rh1 C9 65.0(3)
C10 Rh1 C9 126.8(3)
C13 Rh1 C9 124.01(17)
C12 Rh1 C9 157.9(3)
C1 Rh1 C9 38.2(3)
C14 Rh1 C9 111.4(3)
C11 Rh1 C9 162.0(3)
C3 Rh1 C9 63.0(3)
C8 Rh1 C9 36.9(3)
C9 N1 C24 121.1(5)
C9 C1 C2 109.5(7)
C9 C1 C20 130.1(8)
C2 C1 C20 120.1(7)
C9 C1 Rh1 74.5(5)
C2 C1 Rh1 69.7(5)
C20 C1 Rh1 126.5(5)
C3 C2 C1 106.3(6)
C3 C2 C23 125.5(7)
C1 C2 C23 128.0(7)
C3 C2 Rh1 73.3(4)
C1 C2 Rh1 71.0(5)
C23 C2 Rh1 124.8(5)
C4 C3 C8 119.7(6)
C4 C3 C2 131.8(6)
C8 C3 C2 108.5(6)
C4 C3 Rh1 124.3(5)
C8 C3 Rh1 72.1(4)
C2 C3 Rh1 68.4(4)
C5 C4 C3 119.3(6)
C5 C4 H4A 120.3
C3 C4 H4A 120.3
C4 C5 C6 121.1(5)
C4 C5 H5A 119.4
C6 C5 H5A 119.4
C7 C6 C5 121.5(5)
C7 C6 H6A 119.3
C5 C6 H6A 119.3
C6 C7 C8 118.5(5)
C6 C7 H7A 120.7
C8 C7 H7A 120.7
C7 C8 C9 130.5(6)
C7 C8 C3 119.7(7)
C9 C8 C3 109.8(6)
C7 C8 Rh1 122.7(5)
C9 C8 Rh1 72.6(5)
C3 C8 Rh1 70.3(4)
N1 C9 C8 123.7(6)
N1 C9 C1 130.4(8)
C8 C9 C1 105.9(6)
N1 C9 Rh1 126.0(6)
C8 C9 Rh1 70.5(5)
C1 C9 Rh1 67.3(4)
C14 C10 C11 109.5(7)
C14 C10 C15 127.4(7)
C11 C10 C15 123.1(6)
C14 C10 Rh1 72.0(4)
C11 C10 Rh1 71.6(4)
C15 C10 Rh1 124.0(6)
C12 C11 C10 106.1(6)
C12 C11 C16 126.6(6)
C10 C11 C16 127.3(6)
C12 C11 Rh1 70.1(4)
C10 C11 Rh1 69.6(4)
C16 C11 Rh1 126.2(5)
C11 C12 C13 108.0(6)
C11 C12 C17 126.3(6)
C13 C12 C17 125.7(6)
C11 C12 Rh1 71.5(4)
C13 C12 Rh1 70.6(5)
C17 C12 Rh1 122.3(5)
C14 C13 C12 108.0(6)
C14 C13 C18 126.6(6)
C12 C13 C18 125.4(7)
C14 C13 Rh1 71.4(5)
C12 C13 Rh1 70.7(4)
C18 C13 Rh1 123.8(5)
C10 C14 C13 108.4(6)
C10 C14 C19 127.1(8)
C13 C14 C19 124.5(6)
C10 C14 Rh1 70.6(4)
C13 C14 Rh1 70.6(5)
C19 C14 Rh1 126.4(6)
C10 C15 H15A 109.5
C10 C15 H15B 109.5
H15A C15 H15B 109.5
C10 C15 H15C 109.5
H15A C15 H15C 109.5
H15B C15 H15C 109.5
C11 C16 H16A 109.5
C11 C16 H16B 109.5
H16A C16 H16B 109.5
C11 C16 H16C 109.5
H16A C16 H16C 109.5
H16B C16 H16C 109.5
C12 C17 H17A 109.5
C12 C17 H17B 109.5
H17A C17 H17B 109.5
C12 C17 H17C 109.5
H17A C17 H17C 109.5
H17B C17 H17C 109.5
C13 C18 H18A 109.5
C13 C18 H18B 109.5
H18A C18 H18B 109.5
C13 C18 H18C 109.5
H18A C18 H18C 109.5
H18B C18 H18C 109.5
C14 C19 H19A 109.5
C14 C19 H19B 109.5
H19A C19 H19B 109.5
C14 C19 H19C 109.5
H19A C19 H19C 109.5
H19B C19 H19C 109.5
O1 C20 O2 125.3(7)
O1 C20 C1 124.1(7)
O2 C20 C1 110.1(6)
C20 O2 C21 115.5(5)
C22 C21 O2 110.4(6)
C22 C21 H21A 109.6
O2 C21 H21A 109.6
C22 C21 H21B 109.6
O2 C21 H21B 109.6
H21A C21 H21B 108.1
C21 C22 H22A 109.5
C21 C22 H22B 109.5
H22A C22 H22B 109.5
C21 C22 H22C 109.5
H22A C22 H22C 109.5
H22B C22 H22C 109.5
C2 C23 H23A 109.5
C2 C23 H23B 109.5
H23A C23 H23B 109.5
C2 C23 H23C 109.5
H23A C23 H23C 109.5
H23B C23 H23C 109.5
N1 C24 H24A 109.5
N1 C24 H24B 109.5
H24A C24 H24B 109.5
N1 C24 H24C 109.5
H24A C24 H24C 109.5
H24B C24 H24C 109.5

loop_
_geom_bond_atom_site_label_1
_geom_bond_atom_site_label_2
_geom_bond_distance
Rh1 C2 2.159(8)
Rh1 C10 2.161(7)
Rh1 C13 2.169(9)
Rh1 C12 2.170(8)
Rh1 C1 2.177(9)
Rh1 C14 2.179(8)
Rh1 C11 2.189(6)
Rh1 C3 2.223(6)
Rh1 C8 2.246(7)
Rh1 C9 2.274(9)
N1 C9 1.347(8)
N1 C24 1.444(7)
C1 C9 1.459(10)
C1 C2 1.459(12)
C1 C20 1.490(11)
C2 C3 1.440(10)
C2 C23 1.494(11)
C3 C4 1.431(9)
C3 C8 1.440(8)
C4 C5 1.337(8)
C4 H4A 0.9500
C5 C6 1.460(8)
C5 H5A 0.9500
C6 C7 1.354(8)
C6 H6A 0.9500
C7 C8 1.431(8)
C7 H7A 0.9500
C8 C9 1.432(13)
C10 C14 1.393(9)
C10 C11 1.446(9)
C10 C15 1.515(10)
C11 C12 1.431(9)
C11 C16 1.502(9)
C12 C13 1.438(9)
C12 C17 1.489(11)
C13 C14 1.414(13)
C13 C18 1.487(9)
C14 C19 1.517(9)
C15 H15A 0.9800
C15 H15B 0.9800
C15 H15C 0.9800
C16 H16A 0.9800
C16 H16B 0.9800
C16 H16C 0.9800
C17 H17A 0.9800
C17 H17B 0.9800
C17 H17C 0.9800
C18 H18A 0.9800
C18 H18B 0.9800
C18 H18C 0.9800
C19 H19A 0.9800
C19 H19B 0.9800
C19 H19C 0.9800
C20 O1 1.194(8)
C20 O2 1.328(9)
O2 C21 1.467(7)
C21 C22 1.466(10)
C21 H21A 0.9900
C21 H21B 0.9900
C22 H22A 0.9800
C22 H22B 0.9800
C22 H22C 0.9800
C23 H23A 0.9800
C23 H23B 0.9800
C23 H23C 0.9800
C24 H24A 0.9800
C24 H24B 0.9800
C24 H24C 0.9800

loop_
_geom_torsion_atom_site_label_1
_geom_torsion_atom_site_label_2
_geom_torsion_atom_site_label_3
_geom_torsion_atom_site_label_4
_geom_torsion
C2 Rh1 C1 C9 118.2(6)
C10 Rh1 C1 C9 -119.3(4)
C13 Rh1 C1 C9 -40.4(9)
C12 Rh1 C1 C9 159.9(9)
C14 Rh1 C1 C9 -77.9(5)
C11 Rh1 C1 C9 -162.1(4)
C3 Rh1 C1 C9 79.1(4)
C8 Rh1 C1 C9 36.8(4)
C10 Rh1 C1 C2 122.5(4)
C13 Rh1 C1 C2 -158.6(7)
C12 Rh1 C1 C2 41.7(13)
C14 Rh1 C1 C2 164.0(4)
C11 Rh1 C1 C2 79.7(4)
C3 Rh1 C1 C2 -39.1(4)
C8 Rh1 C1 C2 -81.4(4)
C9 Rh1 C1 C2 -118.2(6)
C2 Rh1 C1 C20 -113.0(9)
C10 Rh1 C1 C20 9.5(8)
C13 Rh1 C1 C20 88.4(10)
C12 Rh1 C1 C20 -71.3(14)
C14 Rh1 C1 C20 50.9(8)
C11 Rh1 C1 C20 -33.3(9)
C3 Rh1 C1 C20 -152.1(8)
C8 Rh1 C1 C20 165.6(8)
C9 Rh1 C1 C20 128.8(9)
C9 C1 C2 C3 1.0(9)
C20 C1 C2 C3 -173.4(7)
Rh1 C1 C2 C3 65.3(5)
C9 C1 C2 C23 175.9(7)
C20 C1 C2 C23 1.4(12)
Rh1 C1 C2 C23 -119.8(8)
C9 C1 C2 Rh1 -64.3(6)
C20 C1 C2 Rh1 121.3(7)
C10 Rh1 C2 C3 164.4(4)
C13 Rh1 C2 C3 43.4(10)
C12 Rh1 C2 C3 80.3(4)
C1 Rh1 C2 C3 -114.4(6)
C14 Rh1 C2 C3 -159.9(8)
C11 Rh1 C2 C3 122.3(4)
C8 Rh1 C2 C3 -36.3(4)
C9 Rh1 C2 C3 -77.4(4)
C10 Rh1 C2 C1 -81.3(5)
C13 Rh1 C2 C1 157.8(7)
C12 Rh1 C2 C1 -165.3(4)
C14 Rh1 C2 C1 -45.5(11)
C11 Rh1 C2 C1 -123.3(4)
C3 Rh1 C2 C1 114.4(6)
C8 Rh1 C2 C1 78.1(4)
C9 Rh1 C2 C1 37.0(4)
C10 Rh1 C2 C23 42.4(8)
C13 Rh1 C2 C23 -78.6(10)
C12 Rh1 C2 C23 -41.7(8)
C1 Rh1 C2 C23 123.7(8)
C14 Rh1 C2 C23 78.2(13)
C11 Rh1 C2 C23 0.3(8)
C3 Rh1 C2 C23 -122.0(9)
C8 Rh1 C2 C23 -158.3(8)
C9 Rh1 C2 C23 160.7(8)
C1 C2 C3 C4 178.9(8)
C23 C2 C3 C4 3.8(13)
Rh1 C2 C3 C4 -117.4(8)
C1 C2 C3 C8 -2.6(8)
C23 C2 C3 C8 -177.6(7)
Rh1 C2 C3 C8 61.2(5)
C1 C2 C3 Rh1 -63.8(5)
C23 C2 C3 Rh1 121.2(7)
C2 Rh1 C3 C4 126.7(7)
C10 Rh1 C3 C4 79.9(14)
C13 Rh1 C3 C4 -36.1(6)
C12 Rh1 C3 C4 5.9(6)
C1 Rh1 C3 C4 166.8(6)
C14 Rh1 C3 C4 -69.8(10)
C11 Rh1 C3 C4 46.9(6)
C8 Rh1 C3 C4 -114.2(7)
C9 Rh1 C3 C4 -150.2(6)
C2 Rh1 C3 C8 -119.2(6)
C10 Rh1 C3 C8 -165.9(11)
C13 Rh1 C3 C8 78.1(5)
C12 Rh1 C3 C8 120.1(5)
C1 Rh1 C3 C8 -79.0(5)
C14 Rh1 C3 C8 44.3(8)
C11 Rh1 C3 C8 161.0(4)
C9 Rh1 C3 C8 -36.1(5)
C10 Rh1 C3 C2 -46.8(14)
C13 Rh1 C3 C2 -162.8(4)
C12 Rh1 C3 C2 -120.7(4)
C1 Rh1 C3 C2 40.1(4)
C14 Rh1 C3 C2 163.5(8)
C11 Rh1 C3 C2 -79.8(4)
C8 Rh1 C3 C2 119.2(6)
C9 Rh1 C3 C2 83.1(5)
C8 C3 C4 C5 -0.4(10)
C2 C3 C4 C5 178.0(7)
Rh1 C3 C4 C5 87.3(7)
C3 C4 C5 C6 -1.8(10)
C4 C5 C6 C7 1.7(9)
C5 C6 C7 C8 0.6(8)
C6 C7 C8 C9 178.0(8)
C6 C7 C8 C3 -2.8(10)
C6 C7 C8 Rh1 -87.4(6)
C4 C3 C8 C7 2.7(10)
C2 C3 C8 C7 -176.1(6)
Rh1 C3 C8 C7 -117.2(7)
C4 C3 C8 C9 -177.9(7)
C2 C3 C8 C9 3.3(9)
Rh1 C3 C8 C9 62.2(6)
C4 C3 C8 Rh1 119.9(7)
C2 C3 C8 Rh1 -58.9(5)
C2 Rh1 C8 C7 150.4(7)
C10 Rh1 C8 C7 -77.5(11)
C13 Rh1 C8 C7 -7.8(6)
C12 Rh1 C8 C7 33.1(7)
C1 Rh1 C8 C7 -165.4(7)
C14 Rh1 C8 C7 -48.0(8)
C11 Rh1 C8 C7 63.5(10)
C3 Rh1 C8 C7 113.4(8)
C9 Rh1 C8 C7 -127.4(7)
C2 Rh1 C8 C9 -82.2(5)
C10 Rh1 C8 C9 49.9(10)
C13 Rh1 C8 C9 119.6(4)
C12 Rh1 C8 C9 160.4(4)
C1 Rh1 C8 C9 -38.0(4)
C14 Rh1 C8 C9 79.4(6)
C11 Rh1 C8 C9 -169.1(7)
C3 Rh1 C8 C9 -119.2(6)
C2 Rh1 C8 C3 37.0(4)
C10 Rh1 C8 C3 169.1(8)
C13 Rh1 C8 C3 -121.2(4)
C12 Rh1 C8 C3 -80.3(5)
C1 Rh1 C8 C3 81.2(5)
C14 Rh1 C8 C3 -161.3(4)
C11 Rh1 C8 C3 -49.9(9)
C9 Rh1 C8 C3 119.2(6)
C24 N1 C9 C8 157.4(7)
C24 N1 C9 C1 -21.4(13)
C24 N1 C9 Rh1 68.1(9)
C7 C8 C9 N1 -2.4(15)
C3 C8 C9 N1 178.3(7)
Rh1 C8 C9 N1 -120.9(9)
C7 C8 C9 C1 176.7(8)
C3 C8 C9 C1 -2.6(10)
Rh1 C8 C9 C1 58.2(6)
C7 C8 C9 Rh1 118.4(9)
C3 C8 C9 Rh1 -60.8(6)
C2 C1 C9 N1 180.0(8)
C20 C1 C9 N1 -6.4(15)
Rh1 C1 C9 N1 118.7(9)
C2 C1 C9 C8 1.0(10)
C20 C1 C9 C8 174.6(8)
Rh1 C1 C9 C8 -60.3(6)
C2 C1 C9 Rh1 61.3(6)
C20 C1 C9 Rh1 -125.0(9)
C2 Rh1 C9 N1 -162.4(8)
C10 Rh1 C9 N1 -41.2(8)
C13 Rh1 C9 N1 39.0(9)
C12 Rh1 C9 N1 71.9(11)
C1 Rh1 C9 N1 -124.4(9)
C14 Rh1 C9 N1 -1.8(8)
C11 Rh1 C9 N1 -73.7(11)
C3 Rh1 C9 N1 154.8(8)
C8 Rh1 C9 N1 118.1(8)
C2 Rh1 C9 C8 79.5(4)
C10 Rh1 C9 C8 -159.3(4)
C13 Rh1 C9 C8 -79.0(5)
C12 Rh1 C9 C8 -46.2(9)
C1 Rh1 C9 C8 117.6(6)
C14 Rh1 C9 C8 -119.8(5)
C11 Rh1 C9 C8 168.2(7)
C3 Rh1 C9 C8 36.7(4)
C2 Rh1 C9 C1 -38.1(4)
C10 Rh1 C9 C1 83.1(5)
C13 Rh1 C9 C1 163.4(4)
C12 Rh1 C9 C1 -163.7(7)
C14 Rh1 C9 C1 122.6(5)
C11 Rh1 C9 C1 50.6(10)
C3 Rh1 C9 C1 -80.9(5)
C8 Rh1 C9 C1 -117.6(6)
C2 Rh1 C10 C14 162.6(5)
C13 Rh1 C10 C14 -37.2(5)
C12 Rh1 C10 C14 -80.5(5)
C1 Rh1 C10 C14 119.2(6)
C11 Rh1 C10 C14 -118.5(7)
C3 Rh1 C10 C14 -161.8(11)
C8 Rh1 C10 C14 41.8(9)
C9 Rh1 C10 C14 76.8(6)
C2 Rh1 C10 C11 -78.8(4)
C13 Rh1 C10 C11 81.4(4)
C12 Rh1 C10 C11 38.0(4)
C1 Rh1 C10 C11 -122.3(4)
C14 Rh1 C10 C11 118.5(7)
C3 Rh1 C10 C11 -43.3(14)
C8 Rh1 C10 C11 160.4(7)
C9 Rh1 C10 C11 -164.6(4)
C2 Rh1 C10 C15 39.2(7)
C13 Rh1 C10 C15 -160.6(7)
C12 Rh1 C10 C15 156.1(6)
C1 Rh1 C10 C15 -4.2(7)
C14 Rh1 C10 C15 -123.4(8)
C11 Rh1 C10 C15 118.1(7)
C3 Rh1 C10 C15 74.8(14)
C8 Rh1 C10 C15 -81.6(9)
C9 Rh1 C10 C15 -46.6(7)
C14 C10 C11 C12 1.4(9)
C15 C10 C11 C12 179.9(7)
Rh1 C10 C11 C12 -61.0(5)
C14 C10 C11 C16 -177.0(7)
C15 C10 C11 C16 1.5(12)
Rh1 C10 C11 C16 120.6(7)
C14 C10 C11 Rh1 62.4(6)
C15 C10 C11 Rh1 -119.1(7)
C2 Rh1 C11 C12 -119.5(4)
C10 Rh1 C11 C12 116.7(6)
C13 Rh1 C11 C12 37.9(4)
C1 Rh1 C11 C12 -162.3(4)
C14 Rh1 C11 C12 80.3(5)
C3 Rh1 C11 C12 -77.8(5)
C8 Rh1 C11 C12 -41.6(9)
C9 Rh1 C11 C12 160.0(8)
C2 Rh1 C11 C10 123.9(4)
C13 Rh1 C11 C10 -78.7(4)
C12 Rh1 C11 C10 -116.7(6)
C1 Rh1 C11 C10 81.1(5)
C14 Rh1 C11 C10 -36.4(4)
C3 Rh1 C11 C10 165.5(5)
C8 Rh1 C11 C10 -158.2(7)
C9 Rh1 C11 C10 43.3(10)
C2 Rh1 C11 C16 1.9(7)
C10 Rh1 C11 C16 -121.9(7)
C13 Rh1 C11 C16 159.3(7)
C12 Rh1 C11 C16 121.4(7)
C1 Rh1 C11 C16 -40.8(7)
C14 Rh1 C11 C16 -158.3(7)
C3 Rh1 C11 C16 43.6(7)
C8 Rh1 C11 C16 79.8(10)
C9 Rh1 C11 C16 -78.6(10)
C10 C11 C12 C13 -0.9(9)
C16 C11 C12 C13 177.5(6)
Rh1 C11 C12 C13 -61.5(6)
C10 C11 C12 C17 177.7(8)
C16 C11 C12 C17 -3.9(12)
Rh1 C11 C12 C17 117.0(8)
C10 C11 C12 Rh1 60.6(5)
C16 C11 C12 Rh1 -121.0(7)
C2 Rh1 C12 C11 82.2(4)
C10 Rh1 C12 C11 -38.5(4)
C13 Rh1 C12 C11 -117.6(6)
C1 Rh1 C12 C11 50.7(13)
C14 Rh1 C12 C11 -80.3(4)
C3 Rh1 C12 C11 123.6(4)
C8 Rh1 C12 C11 164.1(4)
C9 Rh1 C12 C11 -163.7(6)
C2 Rh1 C12 C13 -160.2(4)
C10 Rh1 C12 C13 79.1(4)
C1 Rh1 C12 C13 168.3(10)
C14 Rh1 C12 C13 37.3(4)
C11 Rh1 C12 C13 117.6(6)
C3 Rh1 C12 C13 -118.8(4)
C8 Rh1 C12 C13 -78.3(5)
C9 Rh1 C12 C13 -46.1(8)
C2 Rh1 C12 C17 -39.6(7)
C10 Rh1 C12 C17 -160.3(6)
C13 Rh1 C12 C17 120.6(7)
C1 Rh1 C12 C17 -71.1(13)
C14 Rh1 C12 C17 157.9(6)
C11 Rh1 C12 C17 -121.8(7)
C3 Rh1 C12 C17 1.8(6)
C8 Rh1 C12 C17 42.3(7)
C9 Rh1 C12 C17 74.5(10)
C11 C12 C13 C14 0.2(10)
C17 C12 C13 C14 -178.4(8)
Rh1 C12 C13 C14 -62.0(6)
C11 C12 C13 C18 -179.5(7)
C17 C12 C13 C18 1.9(13)
Rh1 C12 C13 C18 118.3(8)
C11 C12 C13 Rh1 62.1(5)
C17 C12 C13 Rh1 -116.5(8)
C2 Rh1 C13 C14 168.5(7)
C10 Rh1 C13 C14 36.7(4)
C12 Rh1 C13 C14 117.7(6)
C1 Rh1 C13 C14 -52.5(9)
C11 Rh1 C13 C14 80.1(4)
C3 Rh1 C13 C14 -160.1(4)
C8 Rh1 C13 C14 -120.5(5)
C9 Rh1 C13 C14 -81.4(6)
C2 Rh1 C13 C12 50.8(10)
C10 Rh1 C13 C12 -81.0(4)
C1 Rh1 C13 C12 -170.2(8)
C14 Rh1 C13 C12 -117.7(6)
C11 Rh1 C13 C12 -37.6(4)
C3 Rh1 C13 C12 82.2(4)
C8 Rh1 C13 C12 121.8(4)
C9 Rh1 C13 C12 160.9(4)
C2 Rh1 C13 C18 -69.5(10)
C10 Rh1 C13 C18 158.7(7)
C12 Rh1 C13 C18 -120.3(8)
C1 Rh1 C13 C18 69.6(11)
C14 Rh1 C13 C18 122.1(8)
C11 Rh1 C13 C18 -157.8(7)
C3 Rh1 C13 C18 -38.1(7)
C8 Rh1 C13 C18 1.6(7)
C9 Rh1 C13 C18 40.6(8)
C11 C10 C14 C13 -1.3(10)
C15 C10 C14 C13 -179.7(8)
Rh1 C10 C14 C13 60.9(6)
C11 C10 C14 C19 176.3(7)
C15 C10 C14 C19 -2.1(14)
Rh1 C10 C14 C19 -121.5(9)
C11 C10 C14 Rh1 -62.2(5)
C15 C10 C14 Rh1 119.4(8)
C12 C13 C14 C10 0.7(10)
C18 C13 C14 C10 -179.6(7)
Rh1 C13 C14 C10 -60.8(6)
C12 C13 C14 C19 -177.0(7)
C18 C13 C14 C19 2.7(15)
Rh1 C13 C14 C19 121.5(8)
C12 C13 C14 Rh1 61.5(6)
C18 C13 C14 Rh1 -118.8(9)
C2 Rh1 C14 C10 -48.3(12)
C13 Rh1 C14 C10 118.5(7)
C12 Rh1 C14 C10 80.5(5)
C1 Rh1 C14 C10 -82.7(6)
C11 Rh1 C14 C10 37.7(4)
C3 Rh1 C14 C10 166.2(8)
C8 Rh1 C14 C10 -162.5(4)
C9 Rh1 C14 C10 -123.2(5)
C2 Rh1 C14 C13 -166.9(9)
C10 Rh1 C14 C13 -118.5(7)
C12 Rh1 C14 C13 -38.0(4)
C1 Rh1 C14 C13 158.8(4)
C11 Rh1 C14 C13 -80.8(5)
C3 Rh1 C14 C13 47.7(10)
C8 Rh1 C14 C13 78.9(6)
C9 Rh1 C14 C13 118.3(4)
C2 Rh1 C14 C19 74.0(11)
C10 Rh1 C14 C19 122.4(10)
C13 Rh1 C14 C19 -119.1(8)
C12 Rh1 C14 C19 -157.1(7)
C1 Rh1 C14 C19 39.7(8)
C11 Rh1 C14 C19 160.1(8)
C3 Rh1 C14 C19 -71.4(12)
C8 Rh1 C14 C19 -40.2(9)
C9 Rh1 C14 C19 -0.8(7)
C9 C1 C20 O1 141.3(9)
C2 C1 C20 O1 -45.6(12)
Rh1 C1 C20 O1 40.4(11)
C9 C1 C20 O2 -46.6(11)
C2 C1 C20 O2 126.5(7)
Rh1 C1 C20 O2 -147.5(6)
O1 C20 O2 C21 -4.1(10)
C1 C20 O2 C21 -176.1(6)
C20 O2 C21 C22 -89.9(7)
